data_7207286
loop_
_publ_author_name
'Li, Henan'
'Baikie, Tom'
'Pramana, Stevin S.'
'Shin, J. Felix'
'Slater, Peter R.'
'Brink, Frank'
'Hester, James'
'Wallwork, Kia'
'White, Tim J.'

_publ_section_title
;
 Synthesis and characterisation of vanadium doped alkaline earth lanthanum
 germanate oxyapatite electrolyte
;
_journal_issue 6
_journal_name_full 'Journal of Materials Chemistry'
_journal_page_first 2658
_journal_paper_doi 10.1039/c1jm13752b
_journal_volume 22
_journal_year 2012
_chemical_formula_sum 'Ge5.58 La7.99 O26 Sr2 V0.42'
_chemical_formula_weight 2127.6(9)
_chemical_name_common 'Germanate electrolyte Apatite'
_space_group_IT_number 176
_symmetry_cell_setting hexagonal
_symmetry_Int_Tables_number 176
_symmetry_space_group_name_Hall '-P 6c'
_symmetry_space_group_name_H-M 'P 63/m'
_cell_angle_alpha 90
_cell_angle_beta 90
_cell_angle_gamma 120
_cell_formula_units_Z 1
_cell_length_a 9.90941(13)
_cell_length_b 9.90941(13)
_cell_length_c 7.32414(15)
_cell_measurement_reflns_used 413
_cell_measurement_temperature 298
_cell_volume 622.849(17)
_diffrn_ambient_temperature 298
_diffrn_detector '128 linear position sensitive detectors'
_diffrn_measurement_device_type local
_diffrn_radiation_monochromator 'Ge 335'
_diffrn_radiation_probe neutron
_diffrn_radiation_type Neutron
_diffrn_radiation_wavelength 1.62200
_diffrn_reflns_limit_h_max 0
_diffrn_reflns_limit_h_min -9
_diffrn_reflns_limit_k_max 12
_diffrn_reflns_limit_k_min 0
_diffrn_reflns_limit_l_max 8
_diffrn_reflns_limit_l_min 0
_diffrn_source_type 'Echidna (high resolution powder diffractometer) beamline'
_exptl_crystal_colour yellow
_exptl_crystal_density_diffrn 5.669(2)
_exptl_crystal_density_method 'not measured'
_pd_meas_2theta_range_max 163.94985
_pd_meas_2theta_range_min 4.00068
_pd_meas_number_of_points 3200
_pd_meas_scan_method fixed
_pd_proc_2theta_range_max 163.95
_pd_proc_2theta_range_min 10
_pd_proc_info_excluded_regions '4 to 10 degrees unreliable due to background''
_pd_proc_ls_prof_R_factor 0.03519
_pd_proc_ls_prof_wR_expected 0.03056
_pd_proc_ls_prof_wR_factor 0.04401
_pd_proc_wavelength 1.622
_pd_spec_mounting 'vanadium can'
_pd_spec_mount_mode transmission
_pd_spec_shape cylinder
_refine_ls_goodness_of_fit_all 1.440
_refine_ls_matrix_type full
_refine_ls_number_constraints 0
_refine_ls_number_parameters 45
_refine_ls_number_restraints 0
_refine_ls_weighting_scheme sigma
_cod_data_source_file c1jm13752b.txt
_cod_data_source_block La7.99Sr2Ge5.58V0.42O26.20
_cod_original_cell_volume 622.85(2)
_cod_original_sg_symbol_H-M P63/m
_cod_original_formula_sum Ge5.58La7.99O26Sr2V0.42
_cod_database_code 7207286

loop_
_symmetry_equiv_pos_as_xyz
'-x, -y, -z'
'-x, -y, z+1/2'
'-x+y, -x, -z+1/2'
'-x+y, -x, z'
'-y, x-y, -z+1/2'
'-y, x-y, z'
'y, -x+y, -z'
'y, -x+y, z+1/2'
'x-y, x, -z'
'x-y, x, z+1/2'
'x, y, -z+1/2'
'x, y, z'

loop_
_atom_site_aniso_label
_atom_site_aniso_type_symbol
_atom_site_aniso_U_11
_atom_site_aniso_U_22
_atom_site_aniso_U_33
_atom_site_aniso_U_12
_atom_site_aniso_U_13
_atom_site_aniso_U_23
O1 O 0.0161(17) 0.0102(18) 0.0064(16) 0.0117(15) 0 0
O2 O 0.0044(15) 0.0047(15) 0.0129(17) -0.0015(13) 0 0
O3 O 0.0392(19) 0.0110(12) 0.0107(10) 0.0160(11) -0.0104(11) -0.00187(92)
O4 O 0.0139(17) 0.0139(17) 0.0221(29) 0.00693(86) 0 0

loop_
_atom_site_label
_atom_site_type_symbol
_atom_site_symmetry_multiplicity
_atom_site_fract_x
_atom_site_fract_y
_atom_site_fract_z
_atom_site_occupancy
_atom_site_B_iso_or_equiv
La1 La 4 0.3333333 0.6666667 0.49771(49) 0.5112(77) 0.456(43)
Sr1 Sr 4 0.3333333 0.6666667 0.49771(49) 0.486(13) 0.456(43)
La2 La 6 0.23039(24) -0.00964(29) 0.25 0.9906(89) 0.307(32)
Sr2 Sr 6 0.23039(24) -0.00964(29) 0.25 0.0094(89) 0.307(32)
Ge1 Ge 6 0.39933(28) 0.37229(23) 0.25 0.9308(69) 0.490(50)
V1 V 6 0.39933(28) 0.37229(23) 0.25 0.0692(69) 0.490(50)
O1 O 6 0.30984(38) 0.48461(38) 0.25 1 ?
O2 O 6 0.60347(34) 0.47612(36) 0.25 1 ?
O3 O 12 0.33932(33) 0.24688(28) 0.06397(27) 1 ?
O4 O 2 0 0 0.25 1 ?
